data_7711076
loop_
_publ_author_name
'M\"obs, Jakob'
'Pan, Sudip'
'Tonner-Zech, Ralf'
'Heine, Johanna'

_publ_section_title
;
 [SMe3]2[Bi2Ag2I10], a silver iodido bismuthate with an unusually small
 band gap
;
_journal_name_full 'Dalton Transactions'
_journal_paper_doi 10.1039/D2DT02305A
_journal_year 2022
_chemical_formula_moiety 'I9 Sb2, 3(C3 H9 S)'
_chemical_formula_sum 'C9 H27 I9 S3 Sb2'
_chemical_formula_weight 1617.08
_space_group_crystal_system monoclinic
_space_group_IT_number 9
_space_group_name_Hall 'C -2yc'
_space_group_name_H-M_alt 'C 1 c 1'
_atom_sites_solution_hydrogens geom
_atom_sites_solution_primary dual
_audit_creation_date 2021-08-05
_audit_creation_method
;
Olex2 1.2
(compiled 2018.05.29 svn.r3508 for OlexSys, GUI svn.r5506)
;
_audit_update_record
;
2022-08-15 deposited with the CCDC.	2022-08-23 downloaded from the CCDC.
;
_cell_angle_alpha 90
_cell_angle_beta 99.086(3)
_cell_angle_gamma 90
_cell_formula_units_Z 4
_cell_length_a 22.0808(8)
_cell_length_b 9.6940(2)
_cell_length_c 16.2226(6)
_cell_measurement_reflns_used 29980
_cell_measurement_temperature 100
_cell_measurement_theta_max 29.3
_cell_measurement_theta_min 1.9
_cell_volume 3428.90(19)
_computing_cell_refinement
;
X-Area Recipe 1.34.0.0 (STOE, 2019)
;
_computing_data_collection
;
X-Area WinXpose 2.0.22.0 (STOE, 2016)
;
_computing_data_reduction
;
X-Area Integrate 1.76.3.0 (STOE, 2019)
X-Area X-Red32 1.65.0.0 (STOE, 2018) 
;
_computing_molecular_graphics 'Olex2 (Dolomanov et al., 2009)'
_computing_publication_material 'Olex2 (Dolomanov et al., 2009)'
_computing_structure_refinement 'ShelXL (Sheldrick, 2015)'
_computing_structure_solution 'ShelXT (Sheldrick, 2015)'
_diffrn_ambient_temperature 100
_diffrn_detector_area_resol_mean 10.4167
_diffrn_measured_fraction_theta_full 1.000
_diffrn_measured_fraction_theta_max 0.991
_diffrn_measurement_device_type 'Stoe IPDS2'
_diffrn_measurement_method '\w scans'
_diffrn_radiation_monochromator graphite
_diffrn_radiation_type MoK\a
_diffrn_radiation_wavelength 0.71073
_diffrn_reflns_av_R_equivalents 0.0557
_diffrn_reflns_av_unetI/netI 0.0447
_diffrn_reflns_Laue_measured_fraction_full 1.000
_diffrn_reflns_Laue_measured_fraction_max 0.991
_diffrn_reflns_limit_h_max 30
_diffrn_reflns_limit_h_min -30
_diffrn_reflns_limit_k_max 13
_diffrn_reflns_limit_k_min -13
_diffrn_reflns_limit_l_max 22
_diffrn_reflns_limit_l_min -18
_diffrn_reflns_number 29282
_diffrn_reflns_point_group_measured_fraction_full 0.923
_diffrn_reflns_point_group_measured_fraction_max 0.899
_diffrn_reflns_theta_full 25.242
_diffrn_reflns_theta_max 29.287
_diffrn_reflns_theta_min 1.868
_diffrn_source 'sealed X-ray tube'
_diffrn_standards_number 0
_exptl_absorpt_coefficient_mu 9.860
_exptl_absorpt_correction_T_max 0.3134
_exptl_absorpt_correction_T_min 0.1788
_exptl_absorpt_correction_type numerical
_exptl_absorpt_process_details 'STOE X-Red32 1.65'
_exptl_crystal_colour 'clear orange'
_exptl_crystal_colour_lustre clear
_exptl_crystal_colour_primary orange
_exptl_crystal_density_diffrn 3.132
_exptl_crystal_description hexagonal
_exptl_crystal_F_000 2832
_exptl_crystal_size_max 0.22929
_exptl_crystal_size_mid 0.15642
_exptl_crystal_size_min 0.15019
_refine_diff_density_max 1.332
_refine_diff_density_min -0.834
_refine_diff_density_rms 0.230
_refine_ls_abs_structure_details
;
 Classical Flack method preferred over Parsons because s.u. lower.
;
_refine_ls_abs_structure_Flack 0.07(5)
_refine_ls_extinction_method none
_refine_ls_goodness_of_fit_ref 0.945
_refine_ls_hydrogen_treatment constr
_refine_ls_matrix_type full
_refine_ls_number_parameters 217
_refine_ls_number_reflns 8405
_refine_ls_number_restraints 2
_refine_ls_restrained_S_all 0.945
_refine_ls_R_factor_all 0.0442
_refine_ls_R_factor_gt 0.0335
_refine_ls_shift/su_max 0.001
_refine_ls_shift/su_mean 0.000
_refine_ls_structure_factor_coef Fsqd
_refine_ls_weighting_details 'w=1/[\s^2^(Fo^2^)+(0.0491P)^2^] where P=(Fo^2^+2Fc^2^)/3'
_refine_ls_weighting_scheme calc
_refine_ls_wR_factor_gt 0.0763
_refine_ls_wR_factor_ref 0.0795
_reflns_Friedel_coverage 0.813
_reflns_Friedel_fraction_full 0.845
_reflns_Friedel_fraction_max 0.806
_reflns_number_gt 6964
_reflns_number_total 8405
_reflns_threshold_expression 'I > 2\s(I)'
_cod_data_source_file d2dt02305a2.cif
_cod_data_source_block 3
_cod_database_code 7711076
_shelx_shelxl_version_number 2018/3
_shelx_space_group_comment
;
The symmetry employed for this shelxl refinement is uniquely defined
by the following loop, which should always be used as a source of
symmetry information in preference to the above space-group names.
They are only intended as comments.
;
_shelx_estimated_absorpt_t_max 0.319
_shelx_estimated_absorpt_t_min 0.211
_olex2_refinement_description
;
1. Fixed Uiso
 At 1.5 times of:
  All C(H,H,H) groups
2.a Idealised Me refined as rotating group:
 C1(H1A,H1B,H1C), C2(H2A,H2B,H2C), C3(H3A,H3B,H3C), C1(H1A,H1B,H1C), C2(H2A,
 H2B,H2C), C3(H3A,H3B,H3C), C1(H1A,H1B,H1C), C2(H2A,H2B,H2C), C3(H3A,H3B,H3C)
;
_olex2_submission_special_instructions 'No special instructions were received'

loop_
_space_group_symop_operation_xyz
'x, y, z'
'x, -y, z+1/2'
'x+1/2, y+1/2, z'
'x+1/2, -y+1/2, z+1/2'

loop_
_atom_site_label
_atom_site_type_symbol
_atom_site_fract_x
_atom_site_fract_y
_atom_site_fract_z
_atom_site_U_iso_or_equiv
_atom_site_adp_type
_atom_site_occupancy
_atom_site_site_symmetry_order
_atom_site_calc_flag
_atom_site_refinement_flags_posn
_atom_site_refinement_flags_adp
_atom_site_refinement_flags_occupancy
_atom_site_disorder_assembly
_atom_site_disorder_group
Sb1 Sb 0.58245(4) 0.80210(8) 0.62023(5) 0.02858(17) Uani 1 1 d . . . . .
I1 I 0.65368(4) 1.00068(9) 0.55116(5) 0.03204(18) Uani 1 1 d . . . . .
I4 I 0.50893(4) 0.74179(8) 0.44054(5) 0.03126(17) Uani 1 1 d . . . . .
I5 I 0.48120(4) 1.03339(8) 0.63906(5) 0.03205(17) Uani 1 1 d . . . . .
I2 I 0.66497(4) 0.57977(8) 0.60214(5) 0.03230(18) Uani 1 1 d . . . . .
I3 I 0.64475(4) 0.86182(8) 0.78789(5) 0.03243(18) Uani 1 1 d . . . . .
Sb2 Sb 0.39294(4) 0.79892(8) 0.55358(5) 0.02824(17) Uani 1 1 d . . . . .
I6 I 0.47518(4) 0.57993(8) 0.66865(5) 0.03340(18) Uani 1 1 d . . . . .
I7 I 0.33181(4) 0.99993(9) 0.43520(5) 0.03435(18) Uani 1 1 d . . . . .
I8 I 0.31275(4) 0.58810(9) 0.47252(5) 0.03470(18) Uani 1 1 d . . . . .
I9 I 0.31926(4) 0.84726(9) 0.67797(5) 0.03457(19) Uani 1 1 d . . . . .
C1_1 C 0.6432(7) 0.4850(14) 0.8481(9) 0.040(3) Uani 1 1 d . . . . .
H1A_1 H 0.610354 0.447235 0.875496 0.060 Uiso 1 1 calc GR . . . .
H1B_1 H 0.626231 0.555001 0.807290 0.060 Uiso 1 1 calc GR . . . .
H1C_1 H 0.674563 0.527200 0.890037 0.060 Uiso 1 1 calc GR . . . .
C2_1 C 0.6963(8) 0.2277(15) 0.8778(10) 0.050(4) Uani 1 1 d . . . . .
H2A_1 H 0.727312 0.267070 0.921244 0.075 Uiso 1 1 calc GR . . . .
H2B_1 H 0.712619 0.144294 0.855166 0.075 Uiso 1 1 calc GR . . . .
H2C_1 H 0.659569 0.204052 0.901838 0.075 Uiso 1 1 calc GR . . . .
C3_1 C 0.6102(6) 0.2711(15) 0.7376(9) 0.041(3) Uani 1 1 d . . . . .
H3A_1 H 0.580629 0.249593 0.774939 0.061 Uiso 1 1 calc GR . . . .
H3B_1 H 0.622151 0.185935 0.711961 0.061 Uiso 1 1 calc GR . . . .
H3C_1 H 0.591400 0.334611 0.693942 0.061 Uiso 1 1 calc GR . . . .
S1_1 S 0.67675(16) 0.3503(3) 0.7964(2) 0.0358(7) Uani 1 1 d . . . . .
C1_2 C 0.5391(9) 0.6763(15) 0.9975(10) 0.053(4) Uani 1 1 d . . . . .
H1A_2 H 0.513262 0.723303 1.032582 0.080 Uiso 1 1 calc GR . . . .
H1B_2 H 0.580456 0.716004 1.007574 0.080 Uiso 1 1 calc GR . . . .
H1C_2 H 0.541346 0.577792 1.011303 0.080 Uiso 1 1 calc GR . . . .
C2_2 C 0.4304(7) 0.6425(17) 0.8897(10) 0.048(4) Uani 1 1 d . . . . .
H2A_2 H 0.429492 0.542062 0.896058 0.073 Uiso 1 1 calc GR . . . .
H2B_2 H 0.405489 0.668931 0.836647 0.073 Uiso 1 1 calc GR . . . .
H2C_2 H 0.413872 0.686255 0.935904 0.073 Uiso 1 1 calc GR . . . .
C3_2 C 0.4967(7) 0.8793(15) 0.8816(10) 0.040(3) Uani 1 1 d . . . . .
H3A_2 H 0.474162 0.912020 0.925175 0.060 Uiso 1 1 calc GR . . . .
H3B_2 H 0.473412 0.901178 0.826584 0.060 Uiso 1 1 calc GR . . . .
H3C_2 H 0.536827 0.924731 0.887849 0.060 Uiso 1 1 calc GR . . . .
S1_2 S 0.50715(15) 0.6975(3) 0.8908(2) 0.0345(7) Uani 1 1 d . . . . .
C1_3 C 0.3043(6) 0.5350(14) 0.2237(9) 0.036(3) Uani 1 1 d . . . . .
H1A_3 H 0.341557 0.495184 0.207748 0.053 Uiso 1 1 calc GR . . . .
H1B_3 H 0.268311 0.500111 0.186413 0.053 Uiso 1 1 calc GR . . . .
H1C_3 H 0.301489 0.508852 0.281384 0.053 Uiso 1 1 calc GR . . . .
C2_3 C 0.3818(6) 0.7524(14) 0.2720(9) 0.038(3) Uani 1 1 d . . . . .
H2A_3 H 0.383144 0.726563 0.330650 0.056 Uiso 1 1 calc GR . . . .
H2B_3 H 0.391129 0.850864 0.268342 0.056 Uiso 1 1 calc GR . . . .
H2C_3 H 0.412086 0.698304 0.247803 0.056 Uiso 1 1 calc GR . . . .
C3_3 C 0.3203(7) 0.7383(16) 0.1101(9) 0.042(3) Uani 1 1 d . . . . .
H3A_3 H 0.354798 0.679668 0.100845 0.064 Uiso 1 1 calc GR . . . .
H3B_3 H 0.329982 0.834857 0.099904 0.064 Uiso 1 1 calc GR . . . .
H3C_3 H 0.283448 0.710842 0.071789 0.064 Uiso 1 1 calc GR . . . .
S1_3 S 0.30710(15) 0.7190(3) 0.2159(2) 0.0332(7) Uani 1 1 d . . . . .

loop_
_atom_site_aniso_label
_atom_site_aniso_U_11
_atom_site_aniso_U_22
_atom_site_aniso_U_33
_atom_site_aniso_U_23
_atom_site_aniso_U_13
_atom_site_aniso_U_12
Sb1 0.0296(4) 0.0279(4) 0.0282(4) 0.0001(3) 0.0045(3) 0.0004(3)
I1 0.0321(4) 0.0310(4) 0.0334(4) 0.0026(3) 0.0062(3) -0.0022(3)
I4 0.0335(4) 0.0316(4) 0.0282(4) -0.0006(3) 0.0033(3) 0.0007(3)
I5 0.0322(4) 0.0293(4) 0.0348(4) -0.0026(3) 0.0054(3) 0.0004(3)
I2 0.0328(4) 0.0299(4) 0.0337(4) -0.0007(3) 0.0038(3) 0.0027(3)
I3 0.0365(4) 0.0320(4) 0.0281(4) -0.0014(3) 0.0032(3) -0.0020(3)
Sb2 0.0299(4) 0.0275(4) 0.0274(4) 0.0001(3) 0.0049(3) 0.0006(3)
I6 0.0353(4) 0.0323(4) 0.0329(4) 0.0042(3) 0.0063(3) 0.0005(3)
I7 0.0377(4) 0.0327(4) 0.0321(4) 0.0033(3) 0.0039(3) 0.0038(3)
I8 0.0368(4) 0.0344(4) 0.0329(4) -0.0017(3) 0.0057(3) -0.0071(3)
I9 0.0385(5) 0.0322(4) 0.0352(4) 0.0015(3) 0.0125(3) 0.0036(3)
C1_1 0.046(8) 0.036(7) 0.037(8) 0.000(6) 0.007(6) 0.004(6)
C2_1 0.064(10) 0.033(7) 0.045(9) -0.003(6) -0.019(8) -0.004(7)
C3_1 0.041(8) 0.040(7) 0.039(8) 0.001(6) 0.001(6) 0.001(6)
S1_1 0.0383(17) 0.0332(15) 0.0365(18) 0.0026(13) 0.0081(13) -0.0004(14)
C1_2 0.080(12) 0.033(7) 0.040(8) 0.003(6) -0.013(8) 0.006(7)
C2_2 0.043(8) 0.050(8) 0.053(9) 0.011(7) 0.008(7) -0.005(7)
C3_2 0.038(7) 0.039(7) 0.045(8) 0.006(6) 0.010(6) 0.007(6)
S1_2 0.0357(17) 0.0341(16) 0.0339(17) -0.0044(13) 0.0061(13) 0.0019(13)
C1_3 0.034(7) 0.037(7) 0.036(7) 0.001(5) 0.006(5) 0.001(5)
C2_3 0.037(7) 0.034(6) 0.039(8) -0.004(5) -0.001(6) -0.004(6)
C3_3 0.048(8) 0.040(7) 0.038(8) 0.006(6) 0.004(6) -0.001(6)
S1_3 0.0352(17) 0.0334(16) 0.0314(16) -0.0008(12) 0.0062(13) 0.0022(13)

loop_
_atom_type_symbol
_atom_type_description
_atom_type_scat_dispersion_real
_atom_type_scat_dispersion_imag
_atom_type_scat_source
C C 0.0033 0.0016 'International Tables Vol C Tables 4.2.6.8 and 6.1.1.4'
H H 0.0000 0.0000 'International Tables Vol C Tables 4.2.6.8 and 6.1.1.4'
I I -0.4742 1.8119 'International Tables Vol C Tables 4.2.6.8 and 6.1.1.4'
S S 0.1246 0.1234 'International Tables Vol C Tables 4.2.6.8 and 6.1.1.4'
Sb Sb -0.5866 1.5461 'International Tables Vol C Tables 4.2.6.8 and 6.1.1.4'

loop_
_geom_angle_atom_site_label_1
_geom_angle_atom_site_label_2
_geom_angle_atom_site_label_3
_geom_angle
_geom_angle_site_symmetry_1
_geom_angle_site_symmetry_3
_geom_angle_publ_flag
I1 Sb1 I4 89.84(3) . . ?
I1 Sb1 I5 90.09(3) . . ?
I1 Sb1 I2 93.95(3) . . ?
I1 Sb1 I3 91.41(3) . . ?
I1 Sb1 I6 168.22(4) . . ?
I4 Sb1 I5 87.31(3) . . ?
I4 Sb1 I6 79.63(3) . . ?
I5 Sb1 I6 84.21(3) . . ?
I2 Sb1 I4 90.50(3) . . ?
I2 Sb1 I5 175.40(4) . . ?
I2 Sb1 I3 91.77(3) . . ?
I2 Sb1 I6 91.42(3) . . ?
I3 Sb1 I4 177.32(4) . . ?
I3 Sb1 I5 90.32(3) . . ?
I3 Sb1 I6 98.90(3) . . ?
Sb1 I4 Sb2 78.15(3) . . ?
Sb2 I5 Sb1 81.20(3) . . ?
I5 Sb2 I4 83.68(3) . . ?
I5 Sb2 I6 88.13(3) . . ?
I6 Sb2 I4 78.54(3) . . ?
I7 Sb2 I4 93.61(3) . . ?
I7 Sb2 I5 89.86(3) . . ?
I7 Sb2 I6 172.06(4) . . ?
I8 Sb2 I4 95.66(3) . . ?
I8 Sb2 I5 178.83(4) . . ?
I8 Sb2 I6 92.69(3) . . ?
I8 Sb2 I7 89.21(3) . . ?
I9 Sb2 I4 166.92(4) . . ?
I9 Sb2 I5 87.26(3) . . ?
I9 Sb2 I6 91.79(3) . . ?
I9 Sb2 I7 95.79(3) . . ?
I9 Sb2 I8 93.55(3) . . ?
Sb2 I6 Sb1 78.21(3) . . ?
C1_1 S1_1 C2_1 102.2(7) . . ?
C1_1 S1_1 C3_1 101.4(7) . . ?
C2_1 S1_1 C3_1 101.0(7) . . ?
C1_2 S1_2 C3_2 102.9(7) . . ?
C2_2 S1_2 C1_2 102.0(8) . . ?
C2_2 S1_2 C3_2 100.7(7) . . ?
C1_3 S1_3 C3_3 100.6(7) . . ?
C2_3 S1_3 C1_3 100.6(6) . . ?
C2_3 S1_3 C3_3 101.1(7) . . ?

loop_
_geom_bond_atom_site_label_1
_geom_bond_atom_site_label_2
_geom_bond_distance
_geom_bond_site_symmetry_2
_geom_bond_publ_flag
Sb1 I1 2.8269(11) . ?
Sb1 I4 3.1590(11) . ?
Sb1 I5 3.2148(11) . ?
Sb1 I2 2.8671(11) . ?
Sb1 I3 2.9059(11) . ?
Sb1 I6 3.3843(12) . ?
I4 Sb2 3.4224(12) . ?
I5 Sb2 3.1676(11) . ?
Sb2 I6 3.1966(11) . ?
Sb2 I7 2.9135(11) . ?
Sb2 I8 2.8819(11) . ?
Sb2 I9 2.8240(12) . ?
C1_1 S1_1 1.776(14) . ?
C2_1 S1_1 1.779(15) . ?
C3_1 S1_1 1.793(14) . ?
C1_2 S1_2 1.775(15) . ?
C2_2 S1_2 1.774(15) . ?
C3_2 S1_2 1.780(15) . ?
C1_3 S1_3 1.790(14) . ?
C2_3 S1_3 1.783(13) . ?
C3_3 S1_3 1.796(15) . ?
